data_4038158
loop_
_publ_author_name
'Taimoory, S. Maryamdokht'
'Twum, Kwaku'
'Dashti, Mohadeseh'
'Pan, FangFang'
'Lahtinen, Manu'
'Rissanen, Kari'
'Puttreddy, Rakesh'
'Trant, John F.'
'Beyeh, Ngong Kodiah'

_publ_section_title
;
 Bringing a Molecular Plus One: Synergistic Binding Creates Guest-Mediated
 Three Component Complexes.
;
_journal_name_full 'The Journal of organic chemistry'
_journal_paper_doi 10.1021/acs.joc.0c00220
_journal_year 2020
_chemical_formula_moiety 'C40 H48 O8, C7 H6 O2'
_chemical_formula_sum 'C47 H54 O10'
_chemical_formula_weight 778.90
_space_group_crystal_system triclinic
_space_group_IT_number 2
_space_group_name_Hall '-P 1'
_space_group_name_H-M_alt 'P -1'
_atom_sites_solution_hydrogens mixed
_atom_sites_solution_primary direct
_audit_creation_date 2019-07-06
_audit_creation_method
;
Olex2 1.2
(compiled May 18 2018 14:05:52 for OlexSys, GUI svn.r5506)
;
_cell_angle_alpha 68.194(9)
_cell_angle_beta 72.806(9)
_cell_angle_gamma 89.471(8)
_cell_formula_units_Z 2
_cell_length_a 12.1038(12)
_cell_length_b 13.3562(12)
_cell_length_c 14.1984(15)
_cell_measurement_reflns_used 5463
_cell_measurement_temperature 120.01(10)
_cell_measurement_theta_max 75.8960
_cell_measurement_theta_min 3.4820
_cell_volume 2022.7(4)
_computing_cell_refinement 'CrysAlisPro 1.171.38.43 (Rigaku OD, 2015)'
_computing_data_collection 'CrysAlisPro 1.171.38.43 (Rigaku OD, 2015)'
_computing_data_reduction 'CrysAlisPro 1.171.38.43 (Rigaku OD, 2015)'
_computing_molecular_graphics 'Olex2 (Dolomanov et al., 2009)'
_computing_publication_material 'Olex2 (Dolomanov et al., 2009)'
_computing_structure_refinement 'ShelXL (Sheldrick, 2015)'
_computing_structure_solution 'ShelXT (Sheldrick, 2015)'
_diffrn_ambient_environment N~2~
_diffrn_ambient_temperature 120.01(10)
_diffrn_detector 'CCD plate'
_diffrn_detector_area_resol_mean 5.1977
_diffrn_detector_type Atlas
_diffrn_measured_fraction_theta_full 0.989
_diffrn_measured_fraction_theta_max 0.989
_diffrn_measurement_details
;
List of Runs (angles in degrees, time in seconds):

  # Type    Start    End  Width  t~exp~   \w     \q     \k     \f   Frames
--------------------------------------------------------------------------
  1  \w   -106.00 -16.00   2.00    6.00    --  -41.90 -57.00 120.00   45
  2  \w   -116.00 -18.00   2.00    6.00    --  -41.90 -37.00   0.00   49
  3  \w    -74.00  30.00   2.00    6.00    --  -41.90  77.00 -90.00   52
  4  \w     83.00 175.00   2.00   25.00    --  110.86  30.00  90.00   46
  5  \w     39.00 121.00   2.00   25.00    --  110.86-125.00   0.00   41
  6  \w     40.00 120.00   2.00   25.00    --  110.86-125.00-150.00   40
  7  \w    110.00 178.00   2.00   25.00    --  110.86  77.00 -30.00   34
  8  \w     91.00 175.00   2.00   25.00    --  110.86  45.00  30.00   42
  9  \w     69.00 139.00   2.00   25.00    --  110.86 -61.00 150.00   35
 10  \w     47.00 137.00   2.00   25.00    --  110.86 -77.00   0.00   45
 11  \w     82.00 178.00   2.00   25.00    --  110.86  77.00 120.00   48
;
_diffrn_measurement_device 'four-circle diffractometer'
_diffrn_measurement_device_type 'SuperNova, Dual, Cu at zero, Atlas'
_diffrn_measurement_method '\w scans'
_diffrn_orient_matrix_type 'CrysAlisPro convention (1999,Acta A55,543-557)'
_diffrn_orient_matrix_UB_11 0.0678036000
_diffrn_orient_matrix_UB_12 0.0642803000
_diffrn_orient_matrix_UB_13 -0.1187635000
_diffrn_orient_matrix_UB_21 0.0952315000
_diffrn_orient_matrix_UB_22 0.0422158000
_diffrn_orient_matrix_UB_23 0.0322934000
_diffrn_orient_matrix_UB_31 0.0656963000
_diffrn_orient_matrix_UB_32 -0.0985946000
_diffrn_orient_matrix_UB_33 -0.0033298000
_diffrn_radiation_monochromator mirror
_diffrn_radiation_probe x-ray
_diffrn_radiation_type CuK\a
_diffrn_radiation_wavelength 1.54184
_diffrn_reflns_av_R_equivalents 0.0226
_diffrn_reflns_av_unetI/netI 0.0375
_diffrn_reflns_Laue_measured_fraction_full 0.989
_diffrn_reflns_Laue_measured_fraction_max 0.989
_diffrn_reflns_limit_h_max 14
_diffrn_reflns_limit_h_min -14
_diffrn_reflns_limit_k_max 10
_diffrn_reflns_limit_k_min -15
_diffrn_reflns_limit_l_max 16
_diffrn_reflns_limit_l_min -16
_diffrn_reflns_number 11041
_diffrn_reflns_point_group_measured_fraction_full 0.989
_diffrn_reflns_point_group_measured_fraction_max 0.989
_diffrn_reflns_theta_full 66.745
_diffrn_reflns_theta_max 66.744
_diffrn_reflns_theta_min 3.532
_diffrn_source 'micro-focus sealed X-ray tube'
_diffrn_source_type 'SuperNova (Cu) X-ray Source'
_exptl_absorpt_coefficient_mu 0.722
_exptl_absorpt_correction_T_max 1.00000
_exptl_absorpt_correction_T_min 0.94447
_exptl_absorpt_correction_type gaussian
_exptl_absorpt_process_details
;
CrysAlisPro 1.171.38.43 (Rigaku Oxford Diffraction, 2015)
Empirical absorption correction using spherical harmonics,
 implemented in SCALE3 ABSPACK scaling algorithm.
;
_exptl_crystal_colour orange
_exptl_crystal_colour_primary orange
_exptl_crystal_density_diffrn 1.279
_exptl_crystal_description block
_exptl_crystal_F_000 832
_exptl_crystal_size_max 0.157
_exptl_crystal_size_mid 0.097
_exptl_crystal_size_min 0.038
_refine_diff_density_max 0.218
_refine_diff_density_min -0.252
_refine_diff_density_rms 0.044
_refine_ls_extinction_method none
_refine_ls_goodness_of_fit_ref 1.027
_refine_ls_hydrogen_treatment mixed
_refine_ls_matrix_type full
_refine_ls_number_parameters 601
_refine_ls_number_reflns 7088
_refine_ls_number_restraints 108
_refine_ls_restrained_S_all 1.038
_refine_ls_R_factor_all 0.0462
_refine_ls_R_factor_gt 0.0377
_refine_ls_shift/su_max 0.001
_refine_ls_shift/su_mean 0.000
_refine_ls_structure_factor_coef Fsqd
_refine_ls_weighting_details 'w=1/[\s^2^(Fo^2^)+(0.0584P)^2^+0.2242P] where P=(Fo^2^+2Fc^2^)/3'
_refine_ls_weighting_scheme calc
_refine_ls_wR_factor_gt 0.0989
_refine_ls_wR_factor_ref 0.1063
_reflns_Friedel_coverage 0.000
_reflns_number_gt 5950
_reflns_number_total 7088
_reflns_threshold_expression 'I > 2\s(I)'
_cod_data_source_file jo0c00220_si_002.cif
_cod_data_source_block AC6
_cod_database_code 4038158
_shelx_shelxl_version_number 2018/3
_chemical_oxdiff_formula 'C30 H30 N1 O10'
_shelx_space_group_comment
;
The symmetry employed for this shelxl refinement is uniquely defined
by the following loop, which should always be used as a source of
symmetry information in preference to the above space-group names.
They are only intended as comments.
;
_reflns_odcompleteness_completeness 98.66
_reflns_odcompleteness_iscentric 1
_reflns_odcompleteness_theta 68.13
_olex2_refinement_description
;
1. Fixed Uiso
 At 1.2 times of:
  All C(H) groups, All C(H,H) groups
 At 1.5 times of:
  All C(H,H,H) groups, All O(H) groups
2. Uiso/Uaniso restraints and constraints
Uanis(C42) \\sim Ueq, Uanis(C43) \\sim Ueq, Uanis(C44) \\sim Ueq, Uanis(C45)
\\sim Ueq, Uanis(C46) \\sim Ueq, Uanis(C41) \\sim Ueq, Uanis(C47) \\sim Ueq,
Uanis(O9) \\sim Ueq, Uanis(O10) \\sim Ueq: with sigma of 0.01 and sigma for
terminal atoms of 0.01
Uanis(O11) \\sim Ueq, Uanis(C49) \\sim Ueq, Uanis(C54) \\sim Ueq, Uanis(C50)
\\sim Ueq, Uanis(C48) \\sim Ueq, Uanis(C53) \\sim Ueq, Uanis(C51) \\sim Ueq,
Uanis(O12) \\sim Ueq, Uanis(C52) \\sim Ueq: with sigma of 0.01 and sigma for
terminal atoms of 0.01
3. Others
 Fixed Sof: O9(0.5) H9(0.5) O10(0.5) O11(0.5) H11(0.5) O12(0.5) C42(0.5)
 H42(0.5) C43(0.5) H43(0.5) C44(0.5) H44(0.5) C45(0.5) H45(0.5) C46(0.5)
 H46(0.5) C41(0.5) C47(0.5) C48(0.5) C49(0.5) C54(0.5) H54(0.5) C53(0.5)
 H53(0.5) C52(0.5) H52(0.5) C51(0.5) H51(0.5) C50(0.5) H50(0.5)
4.a Ternary CH refined with riding coordinates:
 C8(H8A), C16(H16), C24(H24), C31(H31)
4.b Secondary CH2 refined with riding coordinates:
 C33(H33A,H33B), C35(H35A,H35B), C37(H37A,H37B), C39(H39A,H39B)
4.c Aromatic/amide H refined with riding coordinates:
 C1(H1A), C10(H10), C22(H22), C30(H30), C42(H42), C43(H43), C44(H44), C45(H45),
  C46(H46), C54(H54), C53(H53), C52(H52), C51(H51), C50(H50)
4.d Fitted hexagon refined as free rotating group:
 C42(C43,C44,C45,C46,C41), C49(C54,C53,C52,C51,C50)
4.e Idealised Me refined as rotating group:
 C5(H5A,H5B,H5C), C15(H15A,H15B,H15C), C23(H23A,H23B,H23C), C32(H32A,H32B,
 H32C), C34(H34A,H34B,H34C), C36(H36A,H36B,H36C), C38(H38A,H38B,H38C), C40(H40A,
 H40B,H40C)
4.f Idealised tetrahedral OH refined as rotating group:
 O3(H3), O5(H5), O6(H6), O8(H8), O9(H9), O11(H11)
;
_olex2_submission_special_instructions 'No special instructions were received'
_oxdiff_exptl_absorpt_empirical_details
;
Empirical correction (ABSPACK) includes:
- Absorption correction using spherical harmonics
- Frame scaling
;
_oxdiff_exptl_absorpt_empirical_full_max 1.144
_oxdiff_exptl_absorpt_empirical_full_min 0.835

loop_
_space_group_symop_operation_xyz
'x, y, z'
'-x, -y, -z'

loop_
_atom_site_label
_atom_site_type_symbol
_atom_site_fract_x
_atom_site_fract_y
_atom_site_fract_z
_atom_site_U_iso_or_equiv
_atom_site_adp_type
_atom_site_occupancy
_atom_site_site_symmetry_order
_atom_site_calc_flag
_atom_site_refinement_flags_posn
_atom_site_refinement_flags_adp
_atom_site_refinement_flags_occupancy
_atom_site_disorder_assembly
_atom_site_disorder_group
O1 O 0.20483(9) 0.55946(8) 0.12825(7) 0.0196(2) Uani 1 1 d . . . . .
H1 H 0.258(2) 0.6085(18) 0.1143(18) 0.039(6) Uiso 1 1 d . . . . .
O2 O -0.07473(8) 0.28398(8) 0.40793(8) 0.0193(2) Uani 1 1 d . . . . .
H2 H -0.0997(18) 0.2501(16) 0.4744(18) 0.030(5) Uiso 1 1 d . . . . .
O3 O -0.14743(8) 0.12053(7) 0.61879(8) 0.0199(2) Uani 1 1 d . . . . .
H3 H -0.185552 0.068990 0.620680 0.030 Uiso 1 1 calc GR . . . .
O4 O 0.15315(9) -0.12372(8) 0.63920(8) 0.0194(2) Uani 1 1 d . . . . .
H4 H 0.107(2) -0.1681(18) 0.6414(17) 0.038(6) Uiso 1 1 d . . . . .
O5 O 0.31761(8) -0.03095(7) 0.42729(8) 0.0185(2) Uani 1 1 d . . . . .
H5 H 0.290399 -0.059319 0.492592 0.028 Uiso 1 1 calc GR . . . .
O6 O 0.59728(9) 0.24775(8) 0.15221(7) 0.0198(2) Uani 1 1 d . . . . .
H6 H 0.642444 0.299062 0.141567 0.030 Uiso 1 1 calc GR . . . .
O7 O 0.72439(9) 0.45678(8) 0.06705(8) 0.0202(2) Uani 1 1 d . . . . .
H7 H 0.7385(18) 0.4755(17) 0.0040(19) 0.034(5) Uiso 1 1 d . . . . .
O8 O 0.41544(9) 0.69099(8) 0.04734(7) 0.0200(2) Uani 1 1 d . . . . .
H8 H 0.444125 0.706827 -0.017108 0.030 Uiso 1 1 calc GR . . . .
O9 O 0.3230(5) -0.0257(5) 0.0646(5) 0.0565(13) Uani 0.5 1 d . U P A 1
H9 H 0.387227 -0.047352 0.051710 0.085 Uiso 0.5 1 calc GR . P A 1
O10 O 0.4307(5) 0.1289(4) -0.0518(5) 0.0500(12) Uani 0.5 1 d . U P A 1
O11 O 0.6385(5) 0.0615(4) -0.0670(5) 0.0514(12) Uani 0.5 1 d . U P B 2
H11 H 0.573984 0.082158 -0.063992 0.077 Uiso 0.5 1 calc GR . P B 2
O12 O 0.5307(5) -0.0952(4) 0.0495(5) 0.0513(13) Uani 0.5 1 d . U P B 2
C1 C 0.15772(11) 0.45113(10) 0.41680(11) 0.0163(3) Uani 1 1 d . . . . .
H1A H 0.188238 0.460662 0.466191 0.020 Uiso 1 1 calc R . . . .
C2 C 0.06349(11) 0.37220(10) 0.45405(11) 0.0158(3) Uani 1 1 d . . . . .
C3 C 0.01942(11) 0.35969(10) 0.37790(11) 0.0165(3) Uani 1 1 d . . . . .
C4 C 0.06642(12) 0.42211(10) 0.26895(11) 0.0175(3) Uani 1 1 d . . . . .
C5 C 0.01900(13) 0.40797(12) 0.18688(11) 0.0227(3) Uani 1 1 d . . . . .
H5A H 0.010489 0.477836 0.138063 0.034 Uiso 1 1 calc GR . . . .
H5B H -0.055437 0.364967 0.222246 0.034 Uiso 1 1 calc GR . . . .
H5C H 0.071819 0.372139 0.148190 0.034 Uiso 1 1 calc GR . . . .
C6 C 0.16136(12) 0.49953(10) 0.23662(11) 0.0172(3) Uani 1 1 d . . . . .
C7 C 0.20818(11) 0.51625(10) 0.30930(11) 0.0163(3) Uani 1 1 d . . . . .
C8 C 0.01159(11) 0.29843(10) 0.57132(11) 0.0168(3) Uani 1 1 d . . . . .
H8A H -0.073268 0.293983 0.588420 0.020 Uiso 1 1 calc R . . . .
C9 C 0.04534(12) 0.18379(10) 0.58901(10) 0.0162(3) Uani 1 1 d . . . . .
C10 C 0.15975(12) 0.16437(10) 0.57975(10) 0.0162(3) Uani 1 1 d . . . . .
H10 H 0.214675 0.222569 0.560428 0.019 Uiso 1 1 calc R . . . .
C11 C 0.19628(11) 0.06212(10) 0.59794(10) 0.0156(3) Uani 1 1 d . . . . .
C12 C 0.11266(12) -0.02360(10) 0.62409(10) 0.0163(3) Uani 1 1 d . . . . .
C13 C -0.00443(12) -0.00916(10) 0.63362(10) 0.0172(3) Uani 1 1 d . . . . .
C14 C -0.03534(11) 0.09599(11) 0.61447(10) 0.0168(3) Uani 1 1 d . . . . .
C15 C -0.09464(12) -0.10331(10) 0.66532(11) 0.0203(3) Uani 1 1 d . . . . .
H15A H -0.103237 -0.108683 0.602229 0.030 Uiso 1 1 calc GR . . . .
H15B H -0.167838 -0.091603 0.707527 0.030 Uiso 1 1 calc GR . . . .
H15C H -0.070069 -0.169354 0.706334 0.030 Uiso 1 1 calc GR . . . .
C16 C 0.32339(11) 0.04704(10) 0.59015(10) 0.0161(3) Uani 1 1 d . . . . .
H16 H 0.330317 -0.030947 0.613316 0.019 Uiso 1 1 calc R . . . .
C17 C 0.40058(11) 0.10139(10) 0.47426(10) 0.0150(3) Uani 1 1 d . . . . .
C18 C 0.39133(11) 0.06124(10) 0.39873(11) 0.0154(3) Uani 1 1 d . . . . .
C19 C 0.45598(12) 0.11045(10) 0.29062(11) 0.0171(3) Uani 1 1 d . . . . .
C20 C 0.53312(11) 0.20226(10) 0.25923(10) 0.0164(3) Uani 1 1 d . . . . .
C21 C 0.54635(11) 0.24616(10) 0.33136(11) 0.0164(3) Uani 1 1 d . . . . .
C22 C 0.47868(11) 0.19396(10) 0.43789(10) 0.0153(3) Uani 1 1 d . . . . .
H22 H 0.485859 0.222038 0.486992 0.018 Uiso 1 1 calc R . . . .
C23 C 0.44112(12) 0.06571(11) 0.21134(11) 0.0197(3) Uani 1 1 d . . . . .
H23A H 0.427458 -0.012053 0.244489 0.030 Uiso 1 1 calc GR . . . .
H23B H 0.510404 0.087010 0.150658 0.030 Uiso 1 1 calc GR . . . .
H23C H 0.376049 0.093720 0.188435 0.030 Uiso 1 1 calc GR . . . .
C24 C 0.62648(11) 0.35129(10) 0.29039(10) 0.0168(3) Uani 1 1 d . . . . .
H24 H 0.700775 0.343073 0.243660 0.020 Uiso 1 1 calc R . . . .
C25 C 0.57492(12) 0.44528(10) 0.22192(11) 0.0167(3) Uani 1 1 d . . . . .
C26 C 0.62500(11) 0.49614(10) 0.11125(11) 0.0171(3) Uani 1 1 d . . . . .
C27 C 0.57616(12) 0.58058(10) 0.04842(11) 0.0179(3) Uani 1 1 d . . . . .
C28 C 0.47371(12) 0.61230(10) 0.10144(11) 0.0173(3) Uani 1 1 d . . . . .
C29 C 0.42226(12) 0.56519(10) 0.21210(11) 0.0168(3) Uani 1 1 d . . . . .
C30 C 0.47382(12) 0.48080(10) 0.26968(10) 0.0171(3) Uani 1 1 d . . . . .
H30 H 0.439062 0.446807 0.343213 0.021 Uiso 1 1 calc R . . . .
C31 C 0.31191(12) 0.60212(10) 0.26937(10) 0.0172(3) Uani 1 1 d . . . . .
H31 H 0.295919 0.667289 0.216185 0.021 Uiso 1 1 calc R . . . .
C32 C 0.63199(12) 0.63600(11) -0.07106(11) 0.0203(3) Uani 1 1 d . . . . .
H32A H 0.714167 0.630698 -0.089011 0.030 Uiso 1 1 calc GR . . . .
H32B H 0.618829 0.711059 -0.093863 0.030 Uiso 1 1 calc GR . . . .
H32C H 0.598452 0.601471 -0.106246 0.030 Uiso 1 1 calc GR . . . .
C33 C 0.32997(12) 0.63502(11) 0.35744(11) 0.0190(3) Uani 1 1 d . . . . .
H33A H 0.255933 0.648696 0.398265 0.023 Uiso 1 1 calc R . . . .
H33B H 0.357573 0.575436 0.405783 0.023 Uiso 1 1 calc R . . . .
C34 C 0.41689(16) 0.73580(13) 0.31160(13) 0.0339(4) Uani 1 1 d . . . . .
H34A H 0.390084 0.794898 0.263422 0.051 Uiso 1 1 calc GR . . . .
H34B H 0.491239 0.721551 0.273764 0.051 Uiso 1 1 calc GR . . . .
H34C H 0.424229 0.754581 0.368684 0.051 Uiso 1 1 calc GR . . . .
C35 C 0.04336(12) 0.34010(10) 0.64860(11) 0.0188(3) Uani 1 1 d . . . . .
H35A H 0.126643 0.341470 0.636303 0.023 Uiso 1 1 calc R . . . .
H35B H 0.023921 0.413830 0.633949 0.023 Uiso 1 1 calc R . . . .
C36 C -0.02030(14) 0.26946(12) 0.76544(12) 0.0262(3) Uani 1 1 d . . . . .
H36A H -0.102329 0.261056 0.776141 0.039 Uiso 1 1 calc GR . . . .
H36B H -0.006303 0.303440 0.810355 0.039 Uiso 1 1 calc GR . . . .
H36C H 0.007689 0.199484 0.783296 0.039 Uiso 1 1 calc GR . . . .
C37 C 0.35918(12) 0.08729(11) 0.66640(11) 0.0182(3) Uani 1 1 d . . . . .
H37A H 0.440788 0.079236 0.658400 0.022 Uiso 1 1 calc R . . . .
H37B H 0.350042 0.163893 0.646703 0.022 Uiso 1 1 calc R . . . .
C38 C 0.28762(14) 0.02591(13) 0.78268(12) 0.0276(3) Uani 1 1 d . . . . .
H38A H 0.208381 0.041671 0.793122 0.041 Uiso 1 1 calc GR . . . .
H38B H 0.318942 0.047934 0.827613 0.041 Uiso 1 1 calc GR . . . .
H38C H 0.290348 -0.050631 0.800758 0.041 Uiso 1 1 calc GR . . . .
C39 C 0.65252(12) 0.37675(11) 0.37927(11) 0.0193(3) Uani 1 1 d . . . . .
H39A H 0.579954 0.383417 0.427833 0.023 Uiso 1 1 calc R . . . .
H39B H 0.687148 0.316707 0.419573 0.023 Uiso 1 1 calc R . . . .
C40 C 0.73454(14) 0.48105(12) 0.33605(12) 0.0271(3) Uani 1 1 d . . . . .
H40A H 0.804457 0.477006 0.284187 0.041 Uiso 1 1 calc GR . . . .
H40B H 0.753609 0.489780 0.393763 0.041 Uiso 1 1 calc GR . . . .
H40C H 0.697110 0.541922 0.303036 0.041 Uiso 1 1 calc GR . . . .
C42 C 0.2326(3) 0.2373(3) -0.0530(3) 0.0477(17) Uani 0.5 1 d . U P A 1
H42 H 0.303495 0.274159 -0.102360 0.057 Uiso 0.5 1 calc R . P A 1
C43 C 0.1332(4) 0.2906(3) -0.0453(4) 0.0546(16) Uani 0.5 1 d G U P A 1
H43 H 0.137523 0.363159 -0.089440 0.066 Uiso 0.5 1 calc R . P A 1
C44 C 0.0273(3) 0.2355(4) 0.0284(4) 0.0591(16) Uani 0.5 1 d G U P A 1
H44 H -0.039218 0.271178 0.033617 0.071 Uiso 0.5 1 calc R . P A 1
C45 C 0.0209(3) 0.1271(4) 0.0944(3) 0.0611(18) Uani 0.5 1 d G U P A 1
H45 H -0.049987 0.090197 0.143754 0.073 Uiso 0.5 1 calc R . P A 1
C46 C 0.1203(4) 0.0737(3) 0.0867(3) 0.0522(16) Uani 0.5 1 d G U P A 1
H46 H 0.115983 0.001196 0.130836 0.063 Uiso 0.5 1 calc R . P A 1
C41 C 0.2262(3) 0.1289(3) 0.0130(3) 0.0427(15) Uani 0.5 1 d G U P A 1
C47 C 0.3316(7) 0.0767(6) 0.0070(6) 0.045(2) Uani 0.5 1 d . U P A 1
C48 C 0.6266(6) -0.0447(6) -0.0081(5) 0.0396(15) Uani 0.5 1 d . U P B 2
C49 C 0.7362(4) -0.0934(3) -0.0192(3) 0.0412(15) Uani 0.5 1 d . U P B 2
C54 C 0.8420(4) -0.0335(3) -0.0879(3) 0.0547(16) Uani 0.5 1 d G U P B 2
H54 H 0.844578 0.039718 -0.129171 0.066 Uiso 0.5 1 calc R . P B 2
C53 C 0.9439(4) -0.0831(4) -0.0950(4) 0.0633(19) Uani 0.5 1 d G U P B 2
H53 H 1.014694 -0.043080 -0.140974 0.076 Uiso 0.5 1 calc R . P B 2
C52 C 0.9400(4) -0.1926(4) -0.0333(4) 0.0643(17) Uani 0.5 1 d G U P B 2
H52 H 1.008207 -0.225771 -0.038039 0.077 Uiso 0.5 1 calc R . P B 2
C51 C 0.8342(4) -0.2524(3) 0.0354(4) 0.0579(18) Uani 0.5 1 d G U P B 2
H51 H 0.831604 -0.325666 0.076701 0.070 Uiso 0.5 1 calc R . P B 2
C50 C 0.7323(4) -0.2028(3) 0.0425(4) 0.0505(17) Uani 0.5 1 d G U P B 2
H50 H 0.661487 -0.242870 0.088506 0.061 Uiso 0.5 1 calc R . P B 2

loop_
_atom_site_aniso_label
_atom_site_aniso_U_11
_atom_site_aniso_U_22
_atom_site_aniso_U_33
_atom_site_aniso_U_23
_atom_site_aniso_U_13
_atom_site_aniso_U_12
O1 0.0207(5) 0.0212(5) 0.0158(5) -0.0071(4) -0.0041(4) -0.0014(4)
O2 0.0181(5) 0.0179(5) 0.0218(5) -0.0070(4) -0.0071(4) -0.0024(4)
O3 0.0137(5) 0.0169(4) 0.0291(5) -0.0088(4) -0.0069(4) -0.0007(3)
O4 0.0179(5) 0.0136(4) 0.0270(5) -0.0077(4) -0.0075(4) -0.0001(4)
O5 0.0202(5) 0.0171(4) 0.0188(5) -0.0073(4) -0.0065(4) -0.0020(4)
O6 0.0221(5) 0.0200(5) 0.0155(5) -0.0059(4) -0.0046(4) -0.0018(4)
O7 0.0186(5) 0.0230(5) 0.0162(5) -0.0066(4) -0.0025(4) 0.0022(4)
O8 0.0223(5) 0.0195(5) 0.0147(4) -0.0036(4) -0.0046(4) 0.0020(4)
O9 0.072(4) 0.052(3) 0.041(2) -0.013(2) -0.016(2) -0.021(2)
O10 0.053(3) 0.055(3) 0.0302(16) -0.011(2) -0.003(2) -0.027(2)
O11 0.069(3) 0.043(3) 0.0281(17) -0.0045(19) -0.005(2) -0.0257(19)
O12 0.063(3) 0.049(3) 0.0322(17) -0.0140(19) -0.003(2) -0.0210(19)
C1 0.0163(6) 0.0167(6) 0.0189(6) -0.0087(5) -0.0077(5) 0.0036(5)
C2 0.0150(6) 0.0144(6) 0.0193(6) -0.0077(5) -0.0058(5) 0.0040(5)
C3 0.0145(6) 0.0136(6) 0.0234(7) -0.0090(5) -0.0065(5) 0.0024(5)
C4 0.0174(6) 0.0175(6) 0.0219(7) -0.0109(5) -0.0080(5) 0.0039(5)
C5 0.0229(7) 0.0262(7) 0.0218(7) -0.0109(6) -0.0087(6) 0.0006(5)
C6 0.0186(7) 0.0166(6) 0.0169(6) -0.0076(5) -0.0048(5) 0.0046(5)
C7 0.0143(6) 0.0156(6) 0.0197(6) -0.0083(5) -0.0046(5) 0.0023(5)
C8 0.0150(6) 0.0154(6) 0.0200(7) -0.0071(5) -0.0051(5) 0.0007(5)
C9 0.0174(6) 0.0160(6) 0.0146(6) -0.0054(5) -0.0049(5) 0.0010(5)
C10 0.0164(6) 0.0157(6) 0.0161(6) -0.0058(5) -0.0049(5) -0.0022(5)
C11 0.0163(6) 0.0173(6) 0.0132(6) -0.0058(5) -0.0049(5) 0.0000(5)
C12 0.0191(7) 0.0144(6) 0.0147(6) -0.0045(5) -0.0057(5) 0.0008(5)
C13 0.0173(7) 0.0168(6) 0.0158(6) -0.0052(5) -0.0042(5) -0.0020(5)
C14 0.0144(6) 0.0188(6) 0.0165(6) -0.0064(5) -0.0046(5) 0.0002(5)
C15 0.0173(7) 0.0156(6) 0.0254(7) -0.0059(5) -0.0055(5) -0.0013(5)
C16 0.0160(6) 0.0144(6) 0.0179(6) -0.0054(5) -0.0061(5) 0.0010(5)
C17 0.0127(6) 0.0154(6) 0.0179(6) -0.0062(5) -0.0066(5) 0.0032(5)
C18 0.0135(6) 0.0140(6) 0.0200(6) -0.0059(5) -0.0077(5) 0.0019(5)
C19 0.0177(6) 0.0179(6) 0.0190(6) -0.0083(5) -0.0089(5) 0.0042(5)
C20 0.0162(6) 0.0166(6) 0.0158(6) -0.0049(5) -0.0062(5) 0.0036(5)
C21 0.0148(6) 0.0162(6) 0.0191(6) -0.0063(5) -0.0071(5) 0.0021(5)
C22 0.0158(6) 0.0154(6) 0.0171(6) -0.0072(5) -0.0075(5) 0.0031(5)
C23 0.0225(7) 0.0195(6) 0.0192(6) -0.0082(5) -0.0084(5) 0.0013(5)
C24 0.0149(6) 0.0178(6) 0.0170(6) -0.0063(5) -0.0044(5) -0.0007(5)
C25 0.0177(6) 0.0155(6) 0.0182(6) -0.0065(5) -0.0070(5) -0.0020(5)
C26 0.0157(6) 0.0174(6) 0.0187(6) -0.0083(5) -0.0042(5) -0.0015(5)
C27 0.0191(7) 0.0164(6) 0.0170(6) -0.0053(5) -0.0054(5) -0.0030(5)
C28 0.0190(7) 0.0139(6) 0.0194(6) -0.0057(5) -0.0074(5) -0.0020(5)
C29 0.0164(6) 0.0155(6) 0.0190(6) -0.0072(5) -0.0052(5) -0.0024(5)
C30 0.0180(6) 0.0172(6) 0.0142(6) -0.0050(5) -0.0035(5) -0.0032(5)
C31 0.0173(7) 0.0163(6) 0.0169(6) -0.0059(5) -0.0043(5) -0.0001(5)
C32 0.0197(7) 0.0195(6) 0.0178(6) -0.0051(5) -0.0030(5) 0.0009(5)
C33 0.0201(7) 0.0179(6) 0.0171(6) -0.0064(5) -0.0032(5) -0.0024(5)
C34 0.0430(10) 0.0305(8) 0.0249(8) -0.0119(6) -0.0040(7) -0.0154(7)
C35 0.0187(7) 0.0180(6) 0.0197(7) -0.0083(5) -0.0047(5) 0.0011(5)
C36 0.0313(8) 0.0241(7) 0.0210(7) -0.0081(6) -0.0056(6) 0.0024(6)
C37 0.0173(6) 0.0196(6) 0.0195(7) -0.0080(5) -0.0077(5) 0.0011(5)
C38 0.0254(8) 0.0373(8) 0.0205(7) -0.0115(6) -0.0072(6) 0.0010(6)
C39 0.0191(7) 0.0200(6) 0.0183(6) -0.0061(5) -0.0070(5) -0.0013(5)
C40 0.0271(8) 0.0270(7) 0.0263(7) -0.0094(6) -0.0079(6) -0.0072(6)
C42 0.054(4) 0.050(3) 0.038(3) -0.016(2) -0.014(3) -0.021(3)
C43 0.062(3) 0.058(3) 0.042(3) -0.018(2) -0.015(2) -0.020(3)
C44 0.060(3) 0.079(4) 0.039(2) -0.028(3) -0.008(2) -0.016(3)
C45 0.061(4) 0.077(4) 0.033(2) -0.016(3) -0.002(2) -0.032(3)
C46 0.058(4) 0.058(3) 0.029(2) -0.010(2) -0.005(3) -0.017(3)
C41 0.051(3) 0.051(4) 0.024(2) -0.014(3) -0.010(2) -0.020(3)
C47 0.064(5) 0.047(4) 0.028(3) -0.016(3) -0.017(4) -0.015(3)
C48 0.055(4) 0.041(3) 0.0129(19) -0.008(2) 0.000(2) -0.031(3)
C49 0.055(4) 0.044(3) 0.024(2) -0.013(2) -0.012(3) -0.012(3)
C54 0.058(3) 0.063(3) 0.031(2) -0.009(2) -0.010(2) -0.024(3)
C53 0.052(4) 0.085(4) 0.035(3) -0.012(3) -0.004(3) -0.015(4)
C52 0.065(4) 0.084(5) 0.047(3) -0.028(3) -0.017(3) -0.008(3)
C51 0.071(5) 0.053(3) 0.051(3) -0.022(3) -0.019(3) -0.009(3)
C50 0.067(4) 0.044(3) 0.035(3) -0.016(2) -0.008(3) -0.020(3)

loop_
_atom_type_symbol
_atom_type_description
_atom_type_scat_dispersion_real
_atom_type_scat_dispersion_imag
_atom_type_scat_source
C C 0.0181 0.0091 'International Tables Vol C Tables 4.2.6.8 and 6.1.1.4'
H H 0.0000 0.0000 'International Tables Vol C Tables 4.2.6.8 and 6.1.1.4'
O O 0.0492 0.0322 'International Tables Vol C Tables 4.2.6.8 and 6.1.1.4'

loop_
_exptl_crystal_face_index_h
_exptl_crystal_face_index_k
_exptl_crystal_face_index_l
_exptl_crystal_face_perp_dist
6 -6 -1 0.0509
-6 6 0 0.0430
-6 -6 -5 0.0724
6 6 5 0.0733
0 0 8 0.0279
0 0 -8 0.0098
4 -7 -2 0.0623
-4 7 2 0.0541

loop_
_geom_angle_atom_site_label_1
_geom_angle_atom_site_label_2
_geom_angle_atom_site_label_3
_geom_angle
_geom_angle_site_symmetry_1
_geom_angle_site_symmetry_3
_geom_angle_publ_flag
C6 O1 H1 111.1(15) . . ?
C3 O2 H2 111.7(14) . . ?
C14 O3 H3 109.5 . . ?
C12 O4 H4 113.3(16) . . ?
C18 O5 H5 109.5 . . ?
C20 O6 H6 109.5 . . ?
C26 O7 H7 111.5(15) . . ?
C28 O8 H8 109.5 . . ?
C47 O9 H9 109.5 . . ?
C48 O11 H11 109.5 . . ?
C2 C1 H1A 118.5 . . ?
C7 C1 H1A 118.5 . . ?
C7 C1 C2 123.07(12) . . ?
C1 C2 C3 117.19(12) . . ?
C1 C2 C8 122.76(12) . . ?
C3 C2 C8 120.01(12) . . ?
O2 C3 C2 121.05(12) . . ?
O2 C3 C4 116.44(12) . . ?
C4 C3 C2 122.51(12) . . ?
C3 C4 C5 122.37(12) . . ?
C3 C4 C6 117.52(12) . . ?
C6 C4 C5 120.11(12) . . ?
C4 C5 H5A 109.5 . . ?
C4 C5 H5B 109.5 . . ?
C4 C5 H5C 109.5 . . ?
H5A C5 H5B 109.5 . . ?
H5A C5 H5C 109.5 . . ?
H5B C5 H5C 109.5 . . ?
O1 C6 C4 115.50(12) . . ?
O1 C6 C7 122.09(12) . . ?
C7 C6 C4 122.40(12) . . ?
C1 C7 C6 117.30(12) . . ?
C1 C7 C31 122.59(12) . . ?
C6 C7 C31 120.10(12) . . ?
C2 C8 H8A 107.2 . . ?
C2 C8 C9 109.88(10) . . ?
C2 C8 C35 114.18(11) . . ?
C9 C8 H8A 107.2 . . ?
C9 C8 C35 110.75(11) . . ?
C35 C8 H8A 107.2 . . ?
C10 C9 C8 119.67(11) . . ?
C10 C9 C14 117.71(12) . . ?
C14 C9 C8 122.62(12) . . ?
C9 C10 H10 118.5 . . ?
C9 C10 C11 123.01(12) . . ?
C11 C10 H10 118.5 . . ?
C10 C11 C12 117.42(12) . . ?
C10 C11 C16 119.64(11) . . ?
C12 C11 C16 122.94(12) . . ?
O4 C12 C11 115.61(12) . . ?
O4 C12 C13 122.00(11) . . ?
C11 C12 C13 122.38(12) . . ?
C12 C13 C15 121.78(12) . . ?
C14 C13 C12 117.19(11) . . ?
C14 C13 C15 121.02(12) . . ?
O3 C14 C9 115.40(11) . . ?
O3 C14 C13 122.36(11) . . ?
C13 C14 C9 122.25(12) . . ?
C13 C15 H15A 109.5 . . ?
C13 C15 H15B 109.5 . . ?
C13 C15 H15C 109.5 . . ?
H15A C15 H15B 109.5 . . ?
H15A C15 H15C 109.5 . . ?
H15B C15 H15C 109.5 . . ?
C11 C16 H16 107.6 . . ?
C11 C16 C37 110.47(10) . . ?
C17 C16 C11 110.01(10) . . ?
C17 C16 H16 107.6 . . ?
C17 C16 C37 113.31(10) . . ?
C37 C16 H16 107.6 . . ?
C18 C17 C16 119.94(11) . . ?
C22 C17 C16 122.72(11) . . ?
C22 C17 C18 117.29(12) . . ?
O5 C18 C17 121.55(12) . . ?
O5 C18 C19 115.93(11) . . ?
C17 C18 C19 122.52(12) . . ?
C18 C19 C23 120.70(12) . . ?
C20 C19 C18 117.55(12) . . ?
C20 C19 C23 121.74(12) . . ?
O6 C20 C19 116.11(11) . . ?
O6 C20 C21 121.37(12) . . ?
C19 C20 C21 122.51(12) . . ?
C20 C21 C24 119.79(12) . . ?
C22 C21 C20 117.19(12) . . ?
C22 C21 C24 122.90(11) . . ?
C17 C22 H22 118.5 . . ?
C21 C22 C17 122.94(12) . . ?
C21 C22 H22 118.5 . . ?
C19 C23 H23A 109.5 . . ?
C19 C23 H23B 109.5 . . ?
C19 C23 H23C 109.5 . . ?
H23A C23 H23B 109.5 . . ?
H23A C23 H23C 109.5 . . ?
H23B C23 H23C 109.5 . . ?
C21 C24 H24 107.4 . . ?
C21 C24 C25 109.36(10) . . ?
C21 C24 C39 113.81(11) . . ?
C25 C24 H24 107.4 . . ?
C25 C24 C39 111.22(11) . . ?
C39 C24 H24 107.4 . . ?
C26 C25 C24 122.28(12) . . ?
C30 C25 C24 119.78(12) . . ?
C30 C25 C26 117.92(12) . . ?
O7 C26 C25 115.85(12) . . ?
O7 C26 C27 121.96(12) . . ?
C25 C26 C27 122.18(13) . . ?
C26 C27 C32 121.71(12) . . ?
C28 C27 C26 117.09(12) . . ?
C28 C27 C32 121.20(12) . . ?
O8 C28 C27 122.08(12) . . ?
O8 C28 C29 115.39(12) . . ?
C29 C28 C27 122.52(13) . . ?
C28 C29 C31 122.08(12) . . ?
C30 C29 C28 117.60(12) . . ?
C30 C29 C31 120.31(12) . . ?
C25 C30 C29 122.65(12) . . ?
C25 C30 H30 118.7 . . ?
C29 C30 H30 118.7 . . ?
C7 C31 H31 107.0 . . ?
C7 C31 C33 113.64(11) . . ?
C29 C31 C7 110.37(10) . . ?
C29 C31 H31 107.0 . . ?
C29 C31 C33 111.37(11) . . ?
C33 C31 H31 107.0 . . ?
C27 C32 H32A 109.5 . . ?
C27 C32 H32B 109.5 . . ?
C27 C32 H32C 109.5 . . ?
H32A C32 H32B 109.5 . . ?
H32A C32 H32C 109.5 . . ?
H32B C32 H32C 109.5 . . ?
C31 C33 H33A 109.2 . . ?
C31 C33 H33B 109.2 . . ?
H33A C33 H33B 107.9 . . ?
C34 C33 C31 112.06(11) . . ?
C34 C33 H33A 109.2 . . ?
C34 C33 H33B 109.2 . . ?
C33 C34 H34A 109.5 . . ?
C33 C34 H34B 109.5 . . ?
C33 C34 H34C 109.5 . . ?
H34A C34 H34B 109.5 . . ?
H34A C34 H34C 109.5 . . ?
H34B C34 H34C 109.5 . . ?
C8 C35 H35A 109.2 . . ?
C8 C35 H35B 109.2 . . ?
H35A C35 H35B 107.9 . . ?
C36 C35 C8 112.22(11) . . ?
C36 C35 H35A 109.2 . . ?
C36 C35 H35B 109.2 . . ?
C35 C36 H36A 109.5 . . ?
C35 C36 H36B 109.5 . . ?
C35 C36 H36C 109.5 . . ?
H36A C36 H36B 109.5 . . ?
H36A C36 H36C 109.5 . . ?
H36B C36 H36C 109.5 . . ?
C16 C37 H37A 109.1 . . ?
C16 C37 H37B 109.1 . . ?
H37A C37 H37B 107.8 . . ?
C38 C37 C16 112.61(11) . . ?
C38 C37 H37A 109.1 . . ?
C38 C37 H37B 109.1 . . ?
C37 C38 H38A 109.5 . . ?
C37 C38 H38B 109.5 . . ?
C37 C38 H38C 109.5 . . ?
H38A C38 H38B 109.5 . . ?
H38A C38 H38C 109.5 . . ?
H38B C38 H38C 109.5 . . ?
C24 C39 H39A 109.0 . . ?
C24 C39 H39B 109.0 . . ?
H39A C39 H39B 107.8 . . ?
C40 C39 C24 112.75(11) . . ?
C40 C39 H39A 109.0 . . ?
C40 C39 H39B 109.0 . . ?
C39 C40 H40A 109.5 . . ?
C39 C40 H40B 109.5 . . ?
C39 C40 H40C 109.5 . . ?
H40A C40 H40B 109.5 . . ?
H40A C40 H40C 109.5 . . ?
H40B C40 H40C 109.5 . . ?
C43 C42 H42 120.0 . . ?
C43 C42 C41 120.0 . . ?
C41 C42 H42 120.0 . . ?
C42 C43 H43 120.0 . . ?
C42 C43 C44 120.0 . . ?
C44 C43 H43 120.0 . . ?
C43 C44 H44 120.0 . . ?
C45 C44 C43 120.0 . . ?
C45 C44 H44 120.0 . . ?
C44 C45 H45 120.0 . . ?
C44 C45 C46 120.0 . . ?
C46 C45 H45 120.0 . . ?
C45 C46 H46 120.0 . . ?
C41 C46 C45 120.0 . . ?
C41 C46 H46 120.0 . . ?
C42 C41 C47 119.0(4) . . ?
C46 C41 C42 120.0 . . ?
C46 C41 C47 121.0(4) . . ?
O9 C47 C41 118.0(7) . . ?
O10 C47 O9 120.2(8) . . ?
O10 C47 C41 121.8(6) . . ?
O11 C48 C49 114.1(5) . . ?
O12 C48 O11 121.6(7) . . ?
O12 C48 C49 124.3(6) . . ?
C54 C49 C48 122.1(3) . . ?
C54 C49 C50 120.0 . . ?
C50 C49 C48 117.9(3) . . ?
C49 C54 H54 120.0 . . ?
C53 C54 C49 120.0 . . ?
C53 C54 H54 120.0 . . ?
C54 C53 H53 120.0 . . ?
C54 C53 C52 120.0 . . ?
C52 C53 H53 120.0 . . ?
C53 C52 H52 120.0 . . ?
C51 C52 C53 120.0 . . ?
C51 C52 H52 120.0 . . ?
C52 C51 H51 120.0 . . ?
C52 C51 C50 120.0 . . ?
C50 C51 H51 120.0 . . ?
C49 C50 H50 120.0 . . ?
C51 C50 C49 120.0 . . ?
C51 C50 H50 120.0 . . ?

loop_
_geom_bond_atom_site_label_1
_geom_bond_atom_site_label_2
_geom_bond_distance
_geom_bond_site_symmetry_2
_geom_bond_publ_flag
O1 H1 0.85(2) . ?
O1 C6 1.3782(17) . ?
O2 H2 0.84(2) . ?
O2 C3 1.3845(16) . ?
O3 H3 0.8200 . ?
O3 C14 1.3819(17) . ?
O4 H4 0.80(2) . ?
O4 C12 1.3825(16) . ?
O5 H5 0.8200 . ?
O5 C18 1.3829(16) . ?
O6 H6 0.8200 . ?
O6 C20 1.3806(16) . ?
O7 H7 0.80(2) . ?
O7 C26 1.3800(17) . ?
O8 H8 0.8200 . ?
O8 C28 1.3780(17) . ?
O9 H9 0.8200 . ?
O9 C47 1.293(9) . ?
O10 C47 1.269(10) . ?
O11 H11 0.8200 . ?
O11 C48 1.336(9) . ?
O12 C48 1.230(9) . ?
C1 H1A 0.9300 . ?
C1 C2 1.3940(19) . ?
C1 C7 1.3898(19) . ?
C2 C3 1.3994(19) . ?
C2 C8 1.5206(18) . ?
C3 C4 1.394(2) . ?
C4 C5 1.5112(18) . ?
C4 C6 1.3993(19) . ?
C5 H5A 0.9600 . ?
C5 H5B 0.9600 . ?
C5 H5C 0.9600 . ?
C6 C7 1.3982(19) . ?
C7 C31 1.5283(17) . ?
C8 H8A 0.9800 . ?
C8 C9 1.5290(17) . ?
C8 C35 1.5390(18) . ?
C9 C10 1.3832(19) . ?
C9 C14 1.3989(18) . ?
C10 H10 0.9300 . ?
C10 C11 1.3862(19) . ?
C11 C12 1.3987(18) . ?
C11 C16 1.5265(18) . ?
C12 C13 1.402(2) . ?
C13 C14 1.3976(19) . ?
C13 C15 1.5133(17) . ?
C15 H15A 0.9600 . ?
C15 H15B 0.9600 . ?
C15 H15C 0.9600 . ?
C16 H16 0.9800 . ?
C16 C17 1.5244(18) . ?
C16 C37 1.5371(17) . ?
C17 C18 1.3962(18) . ?
C17 C22 1.3955(18) . ?
C18 C19 1.3966(19) . ?
C19 C20 1.3940(19) . ?
C19 C23 1.5093(18) . ?
C20 C21 1.4011(19) . ?
C21 C22 1.3927(19) . ?
C21 C24 1.5282(17) . ?
C22 H22 0.9300 . ?
C23 H23A 0.9600 . ?
C23 H23B 0.9600 . ?
C23 H23C 0.9600 . ?
C24 H24 0.9800 . ?
C24 C25 1.5323(18) . ?
C24 C39 1.5374(18) . ?
C25 C26 1.3963(19) . ?
C25 C30 1.386(2) . ?
C26 C27 1.403(2) . ?
C27 C28 1.400(2) . ?
C27 C32 1.5102(18) . ?
C28 C29 1.3952(19) . ?
C29 C30 1.390(2) . ?
C29 C31 1.5272(19) . ?
C30 H30 0.9300 . ?
C31 H31 0.9800 . ?
C31 C33 1.5414(18) . ?
C32 H32A 0.9600 . ?
C32 H32B 0.9600 . ?
C32 H32C 0.9600 . ?
C33 H33A 0.9700 . ?
C33 H33B 0.9700 . ?
C33 C34 1.5209(19) . ?
C34 H34A 0.9600 . ?
C34 H34B 0.9600 . ?
C34 H34C 0.9600 . ?
C35 H35A 0.9700 . ?
C35 H35B 0.9700 . ?
C35 C36 1.5267(19) . ?
C36 H36A 0.9600 . ?
C36 H36B 0.9600 . ?
C36 H36C 0.9600 . ?
C37 H37A 0.9700 . ?
C37 H37B 0.9700 . ?
C37 C38 1.5199(19) . ?
C38 H38A 0.9600 . ?
C38 H38B 0.9600 . ?
C38 H38C 0.9600 . ?
C39 H39A 0.9700 . ?
C39 H39B 0.9700 . ?
C39 C40 1.5274(18) . ?
C40 H40A 0.9600 . ?
C40 H40B 0.9600 . ?
C40 H40C 0.9600 . ?
C42 H42 0.9300 . ?
C42 C43 1.3900 . ?
C42 C41 1.3900 . ?
C43 H43 0.9300 . ?
C43 C44 1.3900 . ?
C44 H44 0.9300 . ?
C44 C45 1.3900 . ?
C45 H45 0.9300 . ?
C45 C46 1.3900 . ?
C46 H46 0.9300 . ?
C46 C41 1.3900 . ?
C41 C47 1.444(8) . ?
C48 C49 1.464(8) . ?
C49 C54 1.3900 . ?
C49 C50 1.3900 . ?
C54 H54 0.9300 . ?
C54 C53 1.3900 . ?
C53 H53 0.9300 . ?
C53 C52 1.3900 . ?
C52 H52 0.9300 . ?
C52 C51 1.3900 . ?
C51 H51 0.9300 . ?
C51 C50 1.3900 . ?
C50 H50 0.9300 . ?

loop_
_geom_torsion_atom_site_label_1
_geom_torsion_atom_site_label_2
_geom_torsion_atom_site_label_3
_geom_torsion_atom_site_label_4
_geom_torsion
_geom_torsion_site_symmetry_1
_geom_torsion_site_symmetry_2
_geom_torsion_site_symmetry_3
_geom_torsion_site_symmetry_4
_geom_torsion_publ_flag
O1 C6 C7 C1 -179.92(11) . . . . ?
O1 C6 C7 C31 -0.85(19) . . . . ?
O2 C3 C4 C5 -0.69(19) . . . . ?
O2 C3 C4 C6 179.74(11) . . . . ?
O4 C12 C13 C14 -178.70(11) . . . . ?
O4 C12 C13 C15 2.5(2) . . . . ?
O5 C18 C19 C20 -178.65(11) . . . . ?
O5 C18 C19 C23 1.96(18) . . . . ?
O6 C20 C21 C22 -179.35(11) . . . . ?
O6 C20 C21 C24 4.60(18) . . . . ?
O7 C26 C27 C28 178.52(11) . . . . ?
O7 C26 C27 C32 -2.14(19) . . . . ?
O8 C28 C29 C30 176.19(11) . . . . ?
O8 C28 C29 C31 -2.60(17) . . . . ?
O11 C48 C49 C54 -1.8(8) . . . . ?
O11 C48 C49 C50 177.6(5) . . . . ?
O12 C48 C49 C54 177.9(6) . . . . ?
O12 C48 C49 C50 -2.7(9) . . . . ?
C1 C2 C3 O2 -179.36(11) . . . . ?
C1 C2 C3 C4 0.26(19) . . . . ?
C1 C2 C8 C9 -106.58(14) . . . . ?
C1 C2 C8 C35 18.55(18) . . . . ?
C1 C7 C31 C29 107.55(14) . . . . ?
C1 C7 C31 C33 -18.38(18) . . . . ?
C2 C1 C7 C6 -0.61(19) . . . . ?
C2 C1 C7 C31 -179.66(12) . . . . ?
C2 C3 C4 C5 179.67(12) . . . . ?
C2 C3 C4 C6 0.11(19) . . . . ?
C2 C8 C9 C10 69.39(15) . . . . ?
C2 C8 C9 C14 -110.53(14) . . . . ?
C2 C8 C35 C36 174.28(11) . . . . ?
C3 C2 C8 C9 71.03(15) . . . . ?
C3 C2 C8 C35 -163.84(12) . . . . ?
C3 C4 C6 O1 -179.89(11) . . . . ?
C3 C4 C6 C7 -0.8(2) . . . . ?
C4 C6 C7 C1 1.00(19) . . . . ?
C4 C6 C7 C31 -179.92(12) . . . . ?
C5 C4 C6 O1 0.53(18) . . . . ?
C5 C4 C6 C7 179.66(12) . . . . ?
C6 C7 C31 C29 -71.48(15) . . . . ?
C6 C7 C31 C33 162.59(12) . . . . ?
C7 C1 C2 C3 0.00(19) . . . . ?
C7 C1 C2 C8 177.68(11) . . . . ?
C7 C31 C33 C34 -168.22(13) . . . . ?
C8 C2 C3 O2 2.90(18) . . . . ?
C8 C2 C3 C4 -177.48(12) . . . . ?
C8 C9 C10 C11 177.88(12) . . . . ?
C8 C9 C14 O3 2.27(18) . . . . ?
C8 C9 C14 C13 -178.06(12) . . . . ?
C9 C8 C35 C36 -61.05(15) . . . . ?
C9 C10 C11 C12 1.67(19) . . . . ?
C9 C10 C11 C16 -177.64(12) . . . . ?
C10 C9 C14 O3 -177.65(11) . . . . ?
C10 C9 C14 C13 2.01(19) . . . . ?
C10 C11 C12 O4 178.58(11) . . . . ?
C10 C11 C12 C13 -0.93(19) . . . . ?
C10 C11 C16 C17 -69.35(15) . . . . ?
C10 C11 C16 C37 56.49(15) . . . . ?
C11 C12 C13 C14 0.78(19) . . . . ?
C11 C12 C13 C15 -178.07(12) . . . . ?
C11 C16 C17 C18 -66.24(14) . . . . ?
C11 C16 C17 C22 111.11(13) . . . . ?
C11 C16 C37 C38 60.68(14) . . . . ?
C12 C11 C16 C17 111.38(13) . . . . ?
C12 C11 C16 C37 -122.78(13) . . . . ?
C12 C13 C14 O3 178.31(11) . . . . ?
C12 C13 C14 C9 -1.33(19) . . . . ?
C14 C9 C10 C11 -2.19(19) . . . . ?
C15 C13 C14 O3 -2.8(2) . . . . ?
C15 C13 C14 C9 177.53(12) . . . . ?
C16 C11 C12 O4 -2.14(18) . . . . ?
C16 C11 C12 C13 178.36(12) . . . . ?
C16 C17 C18 O5 -3.47(18) . . . . ?
C16 C17 C18 C19 177.11(12) . . . . ?
C16 C17 C22 C21 -177.63(12) . . . . ?
C17 C16 C37 C38 -175.36(11) . . . . ?
C17 C18 C19 C20 0.81(19) . . . . ?
C17 C18 C19 C23 -178.58(12) . . . . ?
C18 C17 C22 C21 -0.21(19) . . . . ?
C18 C19 C20 O6 178.82(11) . . . . ?
C18 C19 C20 C21 -0.67(19) . . . . ?
C19 C20 C21 C22 0.12(19) . . . . ?
C19 C20 C21 C24 -175.94(12) . . . . ?
C20 C21 C22 C17 0.34(19) . . . . ?
C20 C21 C24 C25 67.11(15) . . . . ?
C20 C21 C24 C39 -167.83(12) . . . . ?
C21 C24 C25 C26 -109.59(13) . . . . ?
C21 C24 C25 C30 69.06(15) . . . . ?
C21 C24 C39 C40 178.93(12) . . . . ?
C22 C17 C18 O5 179.04(11) . . . . ?
C22 C17 C18 C19 -0.38(18) . . . . ?
C22 C21 C24 C25 -108.71(14) . . . . ?
C22 C21 C24 C39 16.34(17) . . . . ?
C23 C19 C20 O6 -1.80(18) . . . . ?
C23 C19 C20 C21 178.71(12) . . . . ?
C24 C21 C22 C17 176.26(12) . . . . ?
C24 C25 C26 O7 -0.23(17) . . . . ?
C24 C25 C26 C27 178.54(11) . . . . ?
C24 C25 C30 C29 -179.65(11) . . . . ?
C25 C24 C39 C40 -57.01(15) . . . . ?
C25 C26 C27 C28 -0.17(19) . . . . ?
C25 C26 C27 C32 179.17(12) . . . . ?
C26 C25 C30 C29 -0.93(19) . . . . ?
C26 C27 C28 O8 -177.11(11) . . . . ?
C26 C27 C28 C29 1.57(19) . . . . ?
C27 C28 C29 C30 -2.57(19) . . . . ?
C27 C28 C29 C31 178.65(12) . . . . ?
C28 C29 C30 C25 2.24(19) . . . . ?
C28 C29 C31 C7 108.04(13) . . . . ?
C28 C29 C31 C33 -124.76(13) . . . . ?
C29 C31 C33 C34 66.38(16) . . . . ?
C30 C25 C26 O7 -178.91(11) . . . . ?
C30 C25 C26 C27 -0.14(18) . . . . ?
C30 C29 C31 C7 -70.71(15) . . . . ?
C30 C29 C31 C33 56.49(15) . . . . ?
C31 C29 C30 C25 -178.96(11) . . . . ?
C32 C27 C28 O8 3.55(19) . . . . ?
C32 C27 C28 C29 -177.77(11) . . . . ?
C35 C8 C9 C10 -57.68(16) . . . . ?
C35 C8 C9 C14 122.39(13) . . . . ?
C37 C16 C17 C18 169.54(11) . . . . ?
C37 C16 C17 C22 -13.11(17) . . . . ?
C39 C24 C25 C26 123.86(13) . . . . ?
C39 C24 C25 C30 -57.48(15) . . . . ?
C42 C43 C44 C45 0.0 . . . . ?
C42 C41 C47 O9 -176.2(5) . . . . ?
C42 C41 C47 O10 4.6(9) . . . . ?
C43 C42 C41 C46 0.0 . . . . ?
C43 C42 C41 C47 -177.1(6) . . . . ?
C43 C44 C45 C46 0.0 . . . . ?
C44 C45 C46 C41 0.0 . . . . ?
C45 C46 C41 C42 0.0 . . . . ?
C45 C46 C41 C47 177.0(6) . . . . ?
C46 C41 C47 O9 6.8(9) . . . . ?
C46 C41 C47 O10 -172.5(5) . . . . ?
C41 C42 C43 C44 0.0 . . . . ?
C48 C49 C54 C53 179.4(6) . . . . ?
C48 C49 C50 C51 -179.5(5) . . . . ?
C49 C54 C53 C52 0.0 . . . . ?
C54 C49 C50 C51 0.0 . . . . ?
C54 C53 C52 C51 0.0 . . . . ?
C53 C52 C51 C50 0.0 . . . . ?
C52 C51 C50 C49 0.0 . . . . ?
C50 C49 C54 C53 0.0 . . . . ?

loop_
_exptl_oxdiff_crystal_face_indexfrac_h
_exptl_oxdiff_crystal_face_indexfrac_k
_exptl_oxdiff_crystal_face_indexfrac_l
_exptl_oxdiff_crystal_face_x
_exptl_oxdiff_crystal_face_y
_exptl_oxdiff_crystal_face_z
6.0000 -5.9997 -1.0012 0.1401 0.2858 0.9891
-6.0000 5.9998 0.0014 -0.0213 -0.3181 -0.9857
-6.0000 -5.9998 -4.9999 -0.1987 -0.9861 0.2140
6.0000 5.9998 4.9999 0.1987 0.9861 -0.2140
-0.0002 -0.0010 7.9985 -0.9500 0.2582 -0.0265
0.0002 0.0010 -7.9985 0.9500 -0.2582 0.0265
4.0000 -6.9997 -2.0011 0.0589 0.0208 0.9596
-4.0000 6.9997 2.0011 -0.0589 -0.0208 -0.9596
